data_7151816
loop_
_publ_author_name
'Lin, Po-Tsung'
'Salunke, Deepak B.'
'Chen, Li-Hsun'
'Sun, Chung-Ming'

_publ_section_title
;
 Soluble polymer supported divergent synthesis of tetracyclic
 benzene-fused pyrazino/diazepino indoles: an advanced synthetic
 approach to bioactive scaffolds.
;
_journal_issue 8
_journal_name_full 'Organic &amp; biomolecular chemistry'
_journal_page_first 2925
_journal_page_last 2937
_journal_paper_doi 10.1039/c0ob01126f
_journal_volume 9
_journal_year 2011
_chemical_formula_sum 'C19 H18 N2 O2'
_chemical_formula_weight 306.35
_chemical_name_common
;
Methyl 6,6-dimethyl-5,6-dihydroindolo(1,2-a)quinoxaline-3-carboxylate
;
_chemical_name_systematic
;
Methyl 6,6-dimethyl-5,6-dihydroindolo[1,2-a]quinoxaline-3-carboxylate
;
_space_group_IT_number 7
_symmetry_cell_setting monoclinic
_symmetry_space_group_name_Hall 'P -2yc'
_symmetry_space_group_name_H-M 'P 1 c 1'
_atom_sites_solution_hydrogens geom
_atom_sites_solution_primary direct
_atom_sites_solution_secondary difmap
_audit_creation_method SHELXL-97
_cell_angle_alpha 90.00
_cell_angle_beta 106.1820(10)
_cell_angle_gamma 90.00
_cell_formula_units_Z 4
_cell_length_a 10.1275(4)
_cell_length_b 19.1023(7)
_cell_length_c 8.0831(3)
_cell_measurement_reflns_used 8125
_cell_measurement_temperature 100(2)
_cell_measurement_theta_max 26.4047
_cell_measurement_theta_min 2.3498
_cell_volume 1501.79(10)
_computing_cell_refinement 'SAINT V7.34A (Bruker AXS, 2006)'
_computing_data_collection 'APEX2 (Bruker AXS, 2010)'
_computing_data_reduction 'SAINT V7.34A (Bruker AXS, 2006)'
_computing_molecular_graphics 'SHELXTL (Sheldrick, 2008)'
_computing_publication_material SHELXTL
_computing_structure_refinement 'SHELXL-97 (Sheldrick, 2008)'
_computing_structure_solution 'SHELXS-97 (Sheldrick, 2008)'
_diffrn_ambient_temperature 100(2)
_diffrn_detector_area_resol_mean 8.3333
_diffrn_measured_fraction_theta_full 0.993
_diffrn_measured_fraction_theta_max 0.993
_diffrn_measurement_device_type 'Bruker APEX-II CCD'
_diffrn_measurement_method '\f and \w scans'
_diffrn_radiation_monochromator graphite
_diffrn_radiation_source 'fine-focus sealed tube'
_diffrn_radiation_type MoK\a
_diffrn_radiation_wavelength 0.71073
_diffrn_reflns_av_R_equivalents 0.0173
_diffrn_reflns_av_sigmaI/netI 0.0189
_diffrn_reflns_limit_h_max 11
_diffrn_reflns_limit_h_min -12
_diffrn_reflns_limit_k_max 23
_diffrn_reflns_limit_k_min -23
_diffrn_reflns_limit_l_max 10
_diffrn_reflns_limit_l_min -6
_diffrn_reflns_number 13111
_diffrn_reflns_theta_full 26.41
_diffrn_reflns_theta_max 26.41
_diffrn_reflns_theta_min 2.09
_exptl_absorpt_coefficient_mu 0.089
_exptl_absorpt_correction_T_max 0.7454
_exptl_absorpt_correction_T_min 0.7180
_exptl_absorpt_correction_type multi-scan
_exptl_absorpt_process_details 'SADABS V2008/1 (Bruker AXS)'
_exptl_crystal_colour 'Pale Yellow'
_exptl_crystal_density_diffrn 1.355
_exptl_crystal_density_meas ?
_exptl_crystal_density_method 'not measured'
_exptl_crystal_description Lump
_exptl_crystal_F_000 648
_exptl_crystal_size_max 0.25
_exptl_crystal_size_mid 0.25
_exptl_crystal_size_min 0.15
_refine_diff_density_max 0.431
_refine_diff_density_min -0.467
_refine_diff_density_rms 0.074
_refine_ls_abs_structure_details 'Flack H D (1983), Acta Cryst. A39, 876-881'
_refine_ls_abs_structure_Flack -0.2(8)
_refine_ls_extinction_method none
_refine_ls_goodness_of_fit_ref 1.150
_refine_ls_hydrogen_treatment constr
_refine_ls_matrix_type full
_refine_ls_number_parameters 421
_refine_ls_number_reflns 4539
_refine_ls_number_restraints 2
_refine_ls_restrained_S_all 1.150
_refine_ls_R_factor_all 0.0344
_refine_ls_R_factor_gt 0.0318
_refine_ls_shift/su_max 0.000
_refine_ls_shift/su_mean 0.000
_refine_ls_structure_factor_coef Fsqd
_refine_ls_weighting_details 'calc w=1/[\s^2^(Fo^2^)+(0.0719P)^2^+0.2161P] where P=(Fo^2^+2Fc^2^)/3'
_refine_ls_weighting_scheme calc
_refine_ls_wR_factor_gt 0.0912
_refine_ls_wR_factor_ref 0.1044
_reflns_number_gt 4461
_reflns_number_total 4539
_reflns_threshold_expression >2sigma(I)
_cod_data_source_file c0ob01126f.txt
_cod_data_source_block 2a
_cod_depositor_comments
;
The following automatic conversions were performed:

'_exptl_crystal_density_meas' value 'not measured' was changed to '?'
- the value is perceived as not measured.

Automatic conversion script
Id: cif_fix_values 3008 2015-01-20 13:52:24Z robertas 
;
_cod_database_code 7151816

loop_
_symmetry_equiv_pos_as_xyz
'x, y, z'
'x, -y, z+1/2'

loop_
_atom_site_label
_atom_site_type_symbol
_atom_site_fract_x
_atom_site_fract_y
_atom_site_fract_z
_atom_site_U_iso_or_equiv
_atom_site_adp_type
_atom_site_occupancy
_atom_site_symmetry_multiplicity
_atom_site_calc_flag
_atom_site_refinement_flags
_atom_site_disorder_assembly
_atom_site_disorder_group
C1 C 0.3878(2) 0.09805(9) -0.2073(3) 0.0168(4) Uani 1 1 d . . .
C2 C 0.2690(2) 0.09525(9) -0.1312(3) 0.0149(4) Uani 1 1 d . . .
C3 C 0.1499(2) 0.05818(10) -0.1807(3) 0.0181(4) Uani 1 1 d . . .
H3 H 0.1247 0.0262 -0.2743 0.022 Uiso 1 1 calc R . .
C4 C 0.06970(19) 0.07574(9) -0.0673(3) 0.0176(4) Uani 1 1 d . . .
C5 C -0.0622(2) 0.05667(11) -0.0622(3) 0.0214(4) Uani 1 1 d . . .
H5 H -0.1132 0.0228 -0.1405 0.026 Uiso 1 1 calc R . .
C6 C -0.1180(2) 0.08735(11) 0.0574(3) 0.0238(4) Uani 1 1 d . . .
H6 H -0.2076 0.0745 0.0616 0.029 Uiso 1 1 calc R . .
C7 C -0.0435(2) 0.13730(11) 0.1726(3) 0.0229(4) Uani 1 1 d . . .
H7 H -0.0843 0.1584 0.2529 0.027 Uiso 1 1 calc R . .
C8 C 0.0879(2) 0.15662(10) 0.1724(3) 0.0193(4) Uani 1 1 d . . .
H8 H 0.1378 0.1904 0.2518 0.023 Uiso 1 1 calc R . .
C9 C 0.14527(18) 0.12531(9) 0.0530(3) 0.0151(4) Uani 1 1 d . . .
C10 C 0.38148(18) 0.17983(9) 0.0913(2) 0.0150(4) Uani 1 1 d . . .
C11 C 0.40209(19) 0.20956(10) 0.2540(3) 0.0170(4) Uani 1 1 d . . .
H11 H 0.3405 0.1988 0.3200 0.020 Uiso 1 1 calc R . .
C12 C 0.5115(2) 0.25466(10) 0.3208(3) 0.0176(4) Uani 1 1 d . . .
H12 H 0.5223 0.2763 0.4296 0.021 Uiso 1 1 calc R . .
C13 C 0.60566(19) 0.26800(9) 0.2270(3) 0.0158(4) Uani 1 1 d . . .
C14 C 0.58924(19) 0.23632(9) 0.0681(3) 0.0161(4) Uani 1 1 d . . .
H14 H 0.6560 0.2439 0.0074 0.019 Uiso 1 1 calc R . .
C15 C 0.47624(19) 0.19356(9) -0.0039(2) 0.0153(4) Uani 1 1 d . . .
C16 C 0.4933(2) 0.04064(10) -0.1298(3) 0.0227(4) Uani 1 1 d . . .
H16A H 0.5729 0.0453 -0.1754 0.034 Uiso 1 1 calc R . .
H16B H 0.4510 -0.0055 -0.1603 0.034 Uiso 1 1 calc R . .
H16C H 0.5231 0.0455 -0.0041 0.034 Uiso 1 1 calc R . .
C17 C 0.3378(2) 0.09004(10) -0.4024(3) 0.0213(4) Uani 1 1 d . . .
H17A H 0.2689 0.1261 -0.4503 0.032 Uiso 1 1 calc R . .
H17B H 0.2967 0.0436 -0.4312 0.032 Uiso 1 1 calc R . .
H17C H 0.4157 0.0953 -0.4511 0.032 Uiso 1 1 calc R . .
C18 C 0.72531(19) 0.31510(9) 0.2916(3) 0.0160(4) Uani 1 1 d . . .
C19 C 0.8347(2) 0.39617(10) 0.5038(3) 0.0199(4) Uani 1 1 d . . .
H19A H 0.9212 0.3700 0.5297 0.030 Uiso 1 1 calc R . .
H19B H 0.8246 0.4178 0.6096 0.030 Uiso 1 1 calc R . .
H19C H 0.8353 0.4327 0.4189 0.030 Uiso 1 1 calc R . .
C20 C 0.13761(19) 0.40751(9) 1.1691(2) 0.0151(4) Uani 1 1 d . . .
C21 C 0.2566(2) 0.41095(9) 1.0919(2) 0.0150(4) Uani 1 1 d . . .
C22 C 0.37511(19) 0.44810(10) 1.1436(2) 0.0164(4) Uani 1 1 d . . .
H22 H 0.3996 0.4802 1.2368 0.020 Uiso 1 1 calc R . .
C23 C 0.45657(19) 0.42957(9) 1.0304(3) 0.0156(4) Uani 1 1 d . . .
C24 C 0.5870(2) 0.45101(9) 1.0229(3) 0.0186(4) Uani 1 1 d . . .
H24 H 0.6396 0.4830 1.1054 0.022 Uiso 1 1 calc R . .
C25 C 0.63802(19) 0.42502(10) 0.8939(3) 0.0176(4) Uani 1 1 d . . .
H25 H 0.7271 0.4385 0.8891 0.021 Uiso 1 1 calc R . .
C26 C 0.5600(2) 0.37896(10) 0.7701(3) 0.0179(4) Uani 1 1 d . . .
H26 H 0.5966 0.3626 0.6810 0.021 Uiso 1 1 calc R . .
C27 C 0.4307(2) 0.35670(9) 0.7742(3) 0.0168(4) Uani 1 1 d . . .
H27 H 0.3779 0.3259 0.6888 0.020 Uiso 1 1 calc R . .
C28 C 0.38068(19) 0.38115(9) 0.9085(3) 0.0142(4) Uani 1 1 d . . .
C29 C 0.14765(19) 0.32324(9) 0.8753(2) 0.0138(4) Uani 1 1 d . . .
C30 C 0.15648(19) 0.27044(9) 0.7600(2) 0.0158(4) Uani 1 1 d . . .
H30 H 0.2404 0.2632 0.7316 0.019 Uiso 1 1 calc R . .
C31 C 0.04423(19) 0.22841(9) 0.6865(3) 0.0153(4) Uani 1 1 d . . .
H31 H 0.0502 0.1937 0.6048 0.018 Uiso 1 1 calc R . .
C32 C -0.07762(19) 0.23700(10) 0.7322(2) 0.0151(4) Uani 1 1 d . . .
C33 C -0.08485(19) 0.28789(9) 0.8531(3) 0.0154(4) Uani 1 1 d . . .
H33 H -0.1667 0.2925 0.8877 0.018 Uiso 1 1 calc R . .
C34 C 0.02533(19) 0.33186(9) 0.9237(2) 0.0146(4) Uani 1 1 d . . .
C35 C 0.1713(2) 0.35502(11) 1.3186(3) 0.0232(4) Uani 1 1 d . . .
H35A H 0.0921 0.3505 1.3650 0.035 Uiso 1 1 calc R . .
H35B H 0.2510 0.3717 1.4094 0.035 Uiso 1 1 calc R . .
H35C H 0.1925 0.3094 1.2770 0.035 Uiso 1 1 calc R . .
C36 C 0.1099(2) 0.47969(10) 1.2337(3) 0.0211(4) Uani 1 1 d . . .
H36A H 0.0979 0.5139 1.1402 0.032 Uiso 1 1 calc R . .
H36B H 0.1879 0.4936 1.3303 0.032 Uiso 1 1 calc R . .
H36C H 0.0263 0.4779 1.2719 0.032 Uiso 1 1 calc R . .
C37 C -0.19869(19) 0.19177(10) 0.6609(3) 0.0162(4) Uani 1 1 d . . .
C38 C -0.2892(2) 0.10039(10) 0.4675(3) 0.0233(5) Uani 1 1 d . . .
H38A H -0.3027 0.0701 0.5592 0.035 Uiso 1 1 calc R . .
H38B H -0.2660 0.0717 0.3790 0.035 Uiso 1 1 calc R . .
H38C H -0.3740 0.1265 0.4157 0.035 Uiso 1 1 calc R . .
N1 N 0.45051(17) 0.16783(8) -0.1709(2) 0.0166(3) Uani 1 1 d . . .
H1 H 0.4711 0.1925 -0.2522 0.020 Uiso 1 1 calc R . .
N2 N 0.27021(16) 0.13552(8) 0.0136(2) 0.0147(3) Uani 1 1 d . . .
N3 N 0.01362(16) 0.38633(8) 1.0335(2) 0.0160(3) Uani 1 1 d . . .
H3A H -0.0656 0.4075 1.0223 0.019 Uiso 1 1 calc R . .
N4 N 0.25735(16) 0.36897(8) 0.9505(2) 0.0140(3) Uani 1 1 d . . .
O1 O 0.81708(15) 0.32235(7) 0.2243(2) 0.0228(3) Uani 1 1 d . . .
O2 O 0.72189(14) 0.34946(7) 0.43553(18) 0.0198(3) Uani 1 1 d . . .
O3 O -0.30332(14) 0.19294(7) 0.70460(19) 0.0212(3) Uani 1 1 d . . .
O4 O -0.17915(14) 0.14866(7) 0.53844(19) 0.0199(3) Uani 1 1 d . . .

loop_
_atom_site_aniso_label
_atom_site_aniso_U_11
_atom_site_aniso_U_22
_atom_site_aniso_U_33
_atom_site_aniso_U_23
_atom_site_aniso_U_13
_atom_site_aniso_U_12
C1 0.0156(9) 0.0168(8) 0.0190(10) -0.0004(7) 0.0065(8) -0.0005(7)
C2 0.0162(9) 0.0133(8) 0.0156(9) 0.0015(7) 0.0049(7) 0.0026(7)
C3 0.0185(9) 0.0179(8) 0.0179(10) -0.0002(8) 0.0049(8) 0.0000(7)
C4 0.0162(9) 0.0178(8) 0.0183(10) 0.0033(7) 0.0041(8) -0.0006(7)
C5 0.0162(9) 0.0243(9) 0.0222(11) 0.0023(8) 0.0026(8) -0.0046(8)
C6 0.0145(9) 0.0318(10) 0.0251(11) 0.0035(9) 0.0057(8) -0.0050(8)
C7 0.0171(10) 0.0313(10) 0.0221(11) 0.0024(9) 0.0085(9) 0.0011(8)
C8 0.0167(9) 0.0214(9) 0.0206(10) 0.0005(8) 0.0065(8) -0.0024(7)
C9 0.0118(9) 0.0161(8) 0.0168(10) 0.0056(7) 0.0029(8) -0.0004(7)
C10 0.0117(9) 0.0143(8) 0.0180(10) 0.0028(7) 0.0025(8) 0.0006(7)
C11 0.0132(9) 0.0221(8) 0.0174(10) 0.0027(7) 0.0072(8) 0.0002(7)
C12 0.0182(9) 0.0203(9) 0.0145(9) -0.0012(7) 0.0046(8) 0.0007(7)
C13 0.0142(9) 0.0160(8) 0.0170(10) 0.0029(7) 0.0036(7) 0.0013(7)
C14 0.0145(9) 0.0168(8) 0.0181(10) 0.0023(7) 0.0063(8) 0.0000(7)
C15 0.0166(9) 0.0148(8) 0.0151(9) 0.0021(7) 0.0054(7) 0.0028(7)
C16 0.0212(10) 0.0198(9) 0.0289(11) 0.0035(8) 0.0097(9) 0.0044(7)
C17 0.0220(10) 0.0241(9) 0.0201(10) -0.0027(8) 0.0095(8) -0.0029(8)
C18 0.0152(9) 0.0161(8) 0.0167(10) 0.0036(7) 0.0043(8) 0.0017(7)
C19 0.0189(10) 0.0190(9) 0.0216(11) -0.0034(8) 0.0054(8) -0.0041(7)
C20 0.0148(9) 0.0188(8) 0.0114(9) -0.0019(7) 0.0031(7) -0.0003(7)
C21 0.0170(9) 0.0140(8) 0.0134(9) 0.0003(7) 0.0031(7) 0.0021(7)
C22 0.0157(9) 0.0174(8) 0.0161(10) -0.0018(7) 0.0043(8) -0.0012(7)
C23 0.0153(9) 0.0148(8) 0.0158(10) 0.0021(7) 0.0028(7) 0.0005(7)
C24 0.0166(9) 0.0180(8) 0.0206(10) 0.0007(8) 0.0041(8) -0.0016(7)
C25 0.0128(9) 0.0192(8) 0.0207(11) 0.0026(7) 0.0044(8) -0.0012(7)
C26 0.0179(10) 0.0189(9) 0.0190(10) 0.0007(7) 0.0088(8) 0.0014(7)
C27 0.0175(9) 0.0176(8) 0.0142(9) -0.0005(7) 0.0028(8) -0.0013(7)
C28 0.0128(8) 0.0141(8) 0.0163(10) 0.0030(7) 0.0050(7) 0.0014(7)
C29 0.0130(9) 0.0144(8) 0.0130(9) 0.0028(7) 0.0021(7) -0.0005(7)
C30 0.0135(9) 0.0170(8) 0.0175(10) 0.0019(7) 0.0050(8) 0.0015(7)
C31 0.0169(9) 0.0142(8) 0.0153(9) -0.0001(7) 0.0052(8) 0.0015(7)
C32 0.0139(9) 0.0163(8) 0.0136(9) 0.0030(7) 0.0017(7) 0.0002(7)
C33 0.0138(9) 0.0169(8) 0.0168(10) 0.0025(7) 0.0064(7) 0.0004(7)
C34 0.0152(9) 0.0165(8) 0.0124(9) 0.0013(7) 0.0044(7) 0.0023(7)
C35 0.0211(10) 0.0291(10) 0.0209(11) 0.0064(8) 0.0082(8) 0.0010(8)
C36 0.0197(9) 0.0219(9) 0.0226(11) -0.0079(8) 0.0074(8) -0.0003(8)
C37 0.0157(9) 0.0173(8) 0.0155(10) 0.0020(7) 0.0042(8) 0.0012(7)
C38 0.0188(10) 0.0203(9) 0.0290(12) -0.0062(8) 0.0036(9) -0.0055(8)
N1 0.0205(8) 0.0160(7) 0.0148(8) 0.0012(6) 0.0076(7) -0.0032(6)
N2 0.0131(7) 0.0166(7) 0.0151(8) 0.0009(6) 0.0052(6) 0.0003(6)
N3 0.0134(7) 0.0180(7) 0.0165(8) -0.0052(6) 0.0041(6) 0.0012(6)
N4 0.0135(7) 0.0146(7) 0.0144(8) 0.0000(6) 0.0047(6) -0.0002(6)
O1 0.0187(7) 0.0282(7) 0.0231(8) -0.0029(6) 0.0084(6) -0.0052(6)
O2 0.0164(7) 0.0234(7) 0.0204(8) -0.0051(6) 0.0064(6) -0.0048(5)
O3 0.0154(7) 0.0275(7) 0.0222(8) -0.0052(6) 0.0079(6) -0.0049(6)
O4 0.0165(7) 0.0204(6) 0.0233(8) -0.0076(6) 0.0062(6) -0.0047(5)

loop_
_atom_type_symbol
_atom_type_description
_atom_type_scat_dispersion_real
_atom_type_scat_dispersion_imag
_atom_type_scat_source
C C 0.0033 0.0016 'International Tables Vol C Tables 4.2.6.8 and 6.1.1.4'
H H 0.0000 0.0000 'International Tables Vol C Tables 4.2.6.8 and 6.1.1.4'
N N 0.0061 0.0033 'International Tables Vol C Tables 4.2.6.8 and 6.1.1.4'
O O 0.0106 0.0060 'International Tables Vol C Tables 4.2.6.8 and 6.1.1.4'

loop_
_geom_angle_atom_site_label_1
_geom_angle_atom_site_label_2
_geom_angle_atom_site_label_3
_geom_angle
_geom_angle_site_symmetry_1
_geom_angle_site_symmetry_3
_geom_angle_publ_flag
N1 C1 C2 107.57(15) . . ?
N1 C1 C17 107.38(16) . . ?
C2 C1 C17 110.41(16) . . ?
N1 C1 C16 110.64(16) . . ?
C2 C1 C16 110.69(15) . . ?
C17 C1 C16 110.07(16) . . ?
C3 C2 N2 109.47(17) . . ?
C3 C2 C1 130.25(18) . . ?
N2 C2 C1 120.28(16) . . ?
C2 C3 C4 107.83(18) . . ?
C2 C3 H3 126.1 . . ?
C4 C3 H3 126.1 . . ?
C5 C4 C9 119.45(19) . . ?
C5 C4 C3 132.82(19) . . ?
C9 C4 C3 107.62(17) . . ?
C6 C5 C4 119.46(19) . . ?
C6 C5 H5 120.3 . . ?
C4 C5 H5 120.3 . . ?
C5 C6 C7 120.46(19) . . ?
C5 C6 H6 119.8 . . ?
C7 C6 H6 119.8 . . ?
C8 C7 C6 121.5(2) . . ?
C8 C7 H7 119.3 . . ?
C6 C7 H7 119.3 . . ?
C7 C8 C9 118.32(19) . . ?
C7 C8 H8 120.8 . . ?
C9 C8 H8 120.8 . . ?
C8 C9 N2 132.49(18) . . ?
C8 C9 C4 120.79(17) . . ?
N2 C9 C4 106.59(17) . . ?
C11 C10 N2 123.79(17) . . ?
C11 C10 C15 119.52(16) . . ?
N2 C10 C15 116.69(17) . . ?
C12 C11 C10 120.89(18) . . ?
C12 C11 H11 119.6 . . ?
C10 C11 H11 119.6 . . ?
C11 C12 C13 119.53(18) . . ?
C11 C12 H12 120.2 . . ?
C13 C12 H12 120.2 . . ?
C14 C13 C12 119.96(17) . . ?
C14 C13 C18 117.79(17) . . ?
C12 C13 C18 122.25(18) . . ?
C13 C14 C15 120.97(18) . . ?
C13 C14 H14 119.5 . . ?
C15 C14 H14 119.5 . . ?
N1 C15 C14 121.45(17) . . ?
N1 C15 C10 119.42(16) . . ?
C14 C15 C10 119.01(17) . . ?
C1 C16 H16A 109.5 . . ?
C1 C16 H16B 109.5 . . ?
H16A C16 H16B 109.5 . . ?
C1 C16 H16C 109.5 . . ?
H16A C16 H16C 109.5 . . ?
H16B C16 H16C 109.5 . . ?
C1 C17 H17A 109.5 . . ?
C1 C17 H17B 109.5 . . ?
H17A C17 H17B 109.5 . . ?
C1 C17 H17C 109.5 . . ?
H17A C17 H17C 109.5 . . ?
H17B C17 H17C 109.5 . . ?
O1 C18 O2 122.82(17) . . ?
O1 C18 C13 124.52(18) . . ?
O2 C18 C13 112.66(16) . . ?
O2 C19 H19A 109.5 . . ?
O2 C19 H19B 109.5 . . ?
H19A C19 H19B 109.5 . . ?
O2 C19 H19C 109.5 . . ?
H19A C19 H19C 109.5 . . ?
H19B C19 H19C 109.5 . . ?
N3 C20 C21 108.56(15) . . ?
N3 C20 C36 107.59(15) . . ?
C21 C20 C36 110.28(16) . . ?
N3 C20 C35 111.26(16) . . ?
C21 C20 C35 109.09(16) . . ?
C36 C20 C35 110.02(17) . . ?
C22 C21 N4 110.23(17) . . ?
C22 C21 C20 129.60(17) . . ?
N4 C21 C20 120.09(16) . . ?
C21 C22 C23 106.92(16) . . ?
C21 C22 H22 126.5 . . ?
C23 C22 H22 126.5 . . ?
C24 C23 C28 119.87(18) . . ?
C24 C23 C22 132.19(18) . . ?
C28 C23 C22 107.94(16) . . ?
C25 C24 C23 118.95(18) . . ?
C25 C24 H24 120.5 . . ?
C23 C24 H24 120.5 . . ?
C24 C25 C26 120.77(18) . . ?
C24 C25 H25 119.6 . . ?
C26 C25 H25 119.6 . . ?
C27 C26 C25 121.62(19) . . ?
C27 C26 H26 119.2 . . ?
C25 C26 H26 119.2 . . ?
C26 C27 C28 117.71(18) . . ?
C26 C27 H27 121.1 . . ?
C28 C27 H27 121.1 . . ?
C27 C28 N4 132.21(18) . . ?
C27 C28 C23 120.99(18) . . ?
N4 C28 C23 106.75(16) . . ?
C30 C29 C34 119.72(17) . . ?
C30 C29 N4 123.15(17) . . ?
C34 C29 N4 117.12(16) . . ?
C31 C30 C29 120.62(17) . . ?
C31 C30 H30 119.7 . . ?
C29 C30 H30 119.7 . . ?
C30 C31 C32 120.03(17) . . ?
C30 C31 H31 120.0 . . ?
C32 C31 H31 120.0 . . ?
C31 C32 C33 119.43(17) . . ?
C31 C32 C37 121.82(17) . . ?
C33 C32 C37 118.71(17) . . ?
C34 C33 C32 121.16(17) . . ?
C34 C33 H33 119.4 . . ?
C32 C33 H33 119.4 . . ?
C33 C34 N3 120.86(17) . . ?
C33 C34 C29 118.95(16) . . ?
N3 C34 C29 120.09(16) . . ?
C20 C35 H35A 109.5 . . ?
C20 C35 H35B 109.5 . . ?
H35A C35 H35B 109.5 . . ?
C20 C35 H35C 109.5 . . ?
H35A C35 H35C 109.5 . . ?
H35B C35 H35C 109.5 . . ?
C20 C36 H36A 109.5 . . ?
C20 C36 H36B 109.5 . . ?
H36A C36 H36B 109.5 . . ?
C20 C36 H36C 109.5 . . ?
H36A C36 H36C 109.5 . . ?
H36B C36 H36C 109.5 . . ?
O3 C37 O4 123.25(18) . . ?
O3 C37 C32 125.11(18) . . ?
O4 C37 C32 111.64(16) . . ?
O4 C38 H38A 109.5 . . ?
O4 C38 H38B 109.5 . . ?
H38A C38 H38B 109.5 . . ?
O4 C38 H38C 109.5 . . ?
H38A C38 H38C 109.5 . . ?
H38B C38 H38C 109.5 . . ?
C15 N1 C1 117.91(16) . . ?
C15 N1 H1 121.0 . . ?
C1 N1 H1 121.0 . . ?
C2 N2 C9 108.44(15) . . ?
C2 N2 C10 121.54(16) . . ?
C9 N2 C10 129.96(16) . . ?
C34 N3 C20 118.16(15) . . ?
C34 N3 H3A 120.9 . . ?
C20 N3 H3A 120.9 . . ?
C21 N4 C28 108.12(15) . . ?
C21 N4 C29 121.61(16) . . ?
C28 N4 C29 130.26(16) . . ?
C18 O2 C19 115.29(15) . . ?
C37 O4 C38 115.47(16) . . ?

loop_
_geom_bond_atom_site_label_1
_geom_bond_atom_site_label_2
_geom_bond_distance
_geom_bond_site_symmetry_2
_geom_bond_publ_flag
C1 N1 1.471(2) . ?
C1 C2 1.497(3) . ?
C1 C17 1.523(3) . ?
C1 C16 1.538(3) . ?
C2 C3 1.359(3) . ?
C2 N2 1.398(3) . ?
C3 C4 1.425(3) . ?
C3 H3 0.9500 . ?
C4 C5 1.397(3) . ?
C4 C9 1.419(3) . ?
C5 C6 1.379(3) . ?
C5 H5 0.9500 . ?
C6 C7 1.398(3) . ?
C6 H6 0.9500 . ?
C7 C8 1.382(3) . ?
C7 H7 0.9500 . ?
C8 C9 1.393(3) . ?
C8 H8 0.9500 . ?
C9 N2 1.402(2) . ?
C10 C11 1.394(3) . ?
C10 N2 1.409(2) . ?
C10 C15 1.412(3) . ?
C11 C12 1.389(3) . ?
C11 H11 0.9500 . ?
C12 C13 1.397(3) . ?
C12 H12 0.9500 . ?
C13 C14 1.387(3) . ?
C13 C18 1.483(3) . ?
C14 C15 1.394(3) . ?
C14 H14 0.9500 . ?
C15 N1 1.392(2) . ?
C16 H16A 0.9800 . ?
C16 H16B 0.9800 . ?
C16 H16C 0.9800 . ?
C17 H17A 0.9800 . ?
C17 H17B 0.9800 . ?
C17 H17C 0.9800 . ?
C18 O1 1.208(2) . ?
C18 O2 1.345(2) . ?
C19 O2 1.433(2) . ?
C19 H19A 0.9800 . ?
C19 H19B 0.9800 . ?
C19 H19C 0.9800 . ?
C20 N3 1.474(2) . ?
C20 C21 1.505(3) . ?
C20 C36 1.528(3) . ?
C20 C35 1.534(3) . ?
C21 C22 1.356(3) . ?
C21 N4 1.398(2) . ?
C22 C23 1.437(3) . ?
C22 H22 0.9500 . ?
C23 C24 1.401(3) . ?
C23 C28 1.412(3) . ?
C24 C25 1.378(3) . ?
C24 H24 0.9500 . ?
C25 C26 1.400(3) . ?
C25 H25 0.9500 . ?
C26 C27 1.386(3) . ?
C26 H26 0.9500 . ?
C27 C28 1.400(3) . ?
C27 H27 0.9500 . ?
C28 N4 1.402(2) . ?
C29 C30 1.393(3) . ?
C29 C34 1.409(3) . ?
C29 N4 1.411(2) . ?
C30 C31 1.383(3) . ?
C30 H30 0.9500 . ?
C31 C32 1.393(3) . ?
C31 H31 0.9500 . ?
C32 C33 1.395(3) . ?
C32 C37 1.479(2) . ?
C33 C34 1.386(3) . ?
C33 H33 0.9500 . ?
C34 N3 1.394(2) . ?
C35 H35A 0.9800 . ?
C35 H35B 0.9800 . ?
C35 H35C 0.9800 . ?
C36 H36A 0.9800 . ?
C36 H36B 0.9800 . ?
C36 H36C 0.9800 . ?
C37 O3 1.207(2) . ?
C37 O4 1.344(2) . ?
C38 O4 1.437(2) . ?
C38 H38A 0.9800 . ?
C38 H38B 0.9800 . ?
C38 H38C 0.9800 . ?
N1 H1 0.8800 . ?
N3 H3A 0.8800 . ?

loop_
_cod_related_entry_id
_cod_related_entry_database
_cod_related_entry_code
1 ChemSpider 26995934
